data_4026126
loop_
_publ_author_name
'Shuichiro Ogaki'
'Yu Shibata'
'Keiichi Noguchi'
'Ken Tanaka'

_publ_contact_author_address
;
Department of Applied Chemistry
Graduate School of Engineering
Tokyo University of Agriculture and Technology
Koganei
Tokyo 184-8588
Japan
;
_publ_contact_author_email tanaka-k@cc.tuat.ac.jp
_publ_contact_author_fax +81-42-388-7037
_publ_contact_author_name 'Dr Ken Tanaka'
_publ_contact_author_phone +81-42-388-7037
_publ_section_title
;
 Enantioselective Synthesis of Axially Chiral Hydroxy Carboxylic Acid
 Derivatives by Rhodium-Catalyzed [2 + 2 + 2] Cycloaddition
;
_journal_name_full 'Journal of Organic Chemistry'
_journal_page_first 1926
_journal_page_last 1929
_journal_paper_doi 10.1021/jo1024255
_journal_volume 76
_journal_year 2011
_chemical_absolute_configuration ad
_chemical_formula_moiety 'C32 H33 N O5 S'
_chemical_formula_sum 'C32 H33 N O5 S'
_chemical_formula_weight 543.65
_chemical_name_systematic
;
  (R)-6-(2-Methoxynaphthalen-1-yl)-4,7-dimethyl-2-(toluene-4-
  sulfonyl)-2,3-dihydro-1H-isoindole-5-carboxylic acid 
  isopropyl ester
;
_space_group_IT_number 5
_symmetry_cell_setting monoclinic
_symmetry_Int_Tables_number 5
_symmetry_space_group_name_Hall 'C 2y'
_symmetry_space_group_name_H-M 'C 1 2 1'
_atom_sites_solution_hydrogens difmap
_atom_sites_solution_primary direct
_atom_sites_solution_secondary difmap
_audit_creation_date 2008-10-10
_audit_creation_method SHELXL-97
_cell_angle_alpha 90.00
_cell_angle_beta 92.428(2)
_cell_angle_gamma 90.00
_cell_formula_units_Z 4
_cell_length_a 14.6662(4)
_cell_length_b 10.1239(3)
_cell_length_c 19.1996(5)
_cell_measurement_reflns_used 18316
_cell_measurement_temperature 193
_cell_measurement_theta_max 68.2
_cell_measurement_theta_min 4.6
_cell_volume 2848.18(14)
_computing_cell_refinement PROCESS-AUTO
_computing_data_collection PROCESS-AUTO
_computing_data_reduction CrystalStructure
_computing_publication_material 'SHELXL-97 (Sheldrick, 1997)'
_computing_structure_refinement 'SHELXL-97 (Sheldrick, 1997)'
_computing_structure_solution SIR2004
_diffrn_ambient_temperature 193
_diffrn_detector_area_resol_mean 10.00
_diffrn_measured_fraction_theta_full 0.995
_diffrn_measured_fraction_theta_max 0.995
_diffrn_measurement_device_type 'Rigaku RAXIS-RAPID'
_diffrn_measurement_method \w
_diffrn_radiation_monochromator graphite
_diffrn_radiation_source 'rotating anode'
_diffrn_radiation_type CuK\a
_diffrn_radiation_wavelength 1.54187
_diffrn_reflns_av_R_equivalents 0.0441
_diffrn_reflns_av_sigmaI/netI 0.0552
_diffrn_reflns_limit_h_max 17
_diffrn_reflns_limit_h_min -17
_diffrn_reflns_limit_k_max 11
_diffrn_reflns_limit_k_min -11
_diffrn_reflns_limit_l_max 23
_diffrn_reflns_limit_l_min -23
_diffrn_reflns_number 25214
_diffrn_reflns_theta_full 68.21
_diffrn_reflns_theta_max 68.21
_diffrn_reflns_theta_min 4.61
_exptl_absorpt_coefficient_mu 1.343
_exptl_absorpt_correction_T_max 0.935
_exptl_absorpt_correction_T_min 0.663
_exptl_absorpt_correction_type numerical
_exptl_absorpt_process_details
;
    Higashi, T. (1999). Program for Absorption Correction.
    Rigaku Corporation, Tokyo, Japan.
;
_exptl_crystal_colour colorless
_exptl_crystal_density_diffrn 1.268
_exptl_crystal_description block
_exptl_crystal_F_000 1152
_exptl_crystal_size_max 0.60
_exptl_crystal_size_mid 0.20
_exptl_crystal_size_min 0.05
_refine_diff_density_max 0.284
_refine_diff_density_min -0.248
_refine_diff_density_rms 0.046
_refine_ls_abs_structure_details 'Flack H D (1983), Acta Cryst. A39, 876-881 2274 Friedel Pairs'
_refine_ls_abs_structure_Flack 0.01(2)
_refine_ls_extinction_coef 0.00179(17)
_refine_ls_extinction_expression Fc^*^=kFc[1+0.001xFc^2^\l^3^/sin(2\q)]^-1/4^
_refine_ls_extinction_method SHELXL
_refine_ls_goodness_of_fit_ref 1.090
_refine_ls_hydrogen_treatment constr
_refine_ls_matrix_type full
_refine_ls_number_parameters 375
_refine_ls_number_reflns 5029
_refine_ls_number_restraints 51
_refine_ls_restrained_S_all 1.114
_refine_ls_R_factor_all 0.0754
_refine_ls_R_factor_gt 0.0537
_refine_ls_shift/su_max 0.003
_refine_ls_shift/su_mean 0.000
_refine_ls_structure_factor_coef Fsqd
_refine_ls_weighting_details 'calc w=1/[\s^2^(Fo^2^)+(0.0769P)^2^+0.0000P] where P=(Fo^2^+2Fc^2^)/3'
_refine_ls_weighting_scheme calc
_refine_ls_wR_factor_gt 0.1246
_refine_ls_wR_factor_ref 0.1443
_reflns_number_gt 3677
_reflns_number_total 5029
_reflns_threshold_expression >2sigma(I)
_cod_data_source_file jo1024255_si_002.cif
_cod_data_source_block I
_cod_original_cell_volume 2848.19(14)
_cod_database_code 4026126

loop_
_symmetry_equiv_pos_site_id
_symmetry_equiv_pos_as_xyz
1 +X,+Y,+Z
2 -X,+Y,-Z
3 1/2+X,1/2+Y,+Z
4 1/2-X,1/2+Y,-Z

loop_
_atom_site_label
_atom_site_type_symbol
_atom_site_fract_x
_atom_site_fract_y
_atom_site_fract_z
_atom_site_U_iso_or_equiv
_atom_site_adp_type
_atom_site_occupancy
_atom_site_symmetry_multiplicity
_atom_site_calc_flag
_atom_site_refinement_flags
_atom_site_disorder_assembly
_atom_site_disorder_group
S1 S 0.66207(5) 0.21254(11) 0.45539(4) 0.0525(3) Uani 1 1 d . . .
O1 O 0.24177(16) 0.2273(3) 0.15987(14) 0.0704(8) Uani 1 1 d . . .
O2 O 0.21857(14) 0.4202(2) 0.21437(12) 0.0576(7) Uani 1 1 d D B .
O3 O 0.42903(17) 0.2905(3) 0.07429(12) 0.0604(7) Uani 1 1 d . . .
O4 O 0.64826(19) 0.3347(3) 0.49097(14) 0.0706(8) Uani 1 1 d . . .
O5 O 0.63621(17) 0.0934(3) 0.48991(13) 0.0644(8) Uani 1 1 d . . .
N1 N 0.60787(16) 0.2104(3) 0.37942(12) 0.0458(6) Uani 1 1 d . . .
C1 C 0.5080(2) 0.1832(4) 0.38248(17) 0.0539(10) Uani 1 1 d . . .
H1A H 0.4830 0.2192 0.4257 0.065 Uiso 1 1 calc R . .
H1B H 0.4952 0.0873 0.3798 0.065 Uiso 1 1 calc R . .
C2 C 0.4697(2) 0.2541(3) 0.31926(16) 0.0426(8) Uani 1 1 d . . .
C3 C 0.3813(2) 0.2468(3) 0.29152(16) 0.0420(8) Uani 1 1 d . . .
C4 C 0.3628(2) 0.3230(3) 0.23189(16) 0.0427(8) Uani 1 1 d . . .
C5 C 0.4277(2) 0.4043(3) 0.20219(14) 0.0401(7) Uani 1 1 d . . .
C6 C 0.5167(2) 0.4096(3) 0.23147(15) 0.0416(7) Uani 1 1 d . . .
C7 C 0.5359(2) 0.3325(3) 0.28998(15) 0.0416(8) Uani 1 1 d . . .
C8 C 0.6256(2) 0.3211(4) 0.33053(17) 0.0520(9) Uani 1 1 d . . .
H8A H 0.6759 0.2993 0.2996 0.062 Uiso 1 1 calc R . .
H8B H 0.6407 0.4037 0.3561 0.062 Uiso 1 1 calc R . .
C9 C 0.3102(2) 0.1632(4) 0.32444(19) 0.0567(10) Uani 1 1 d . . .
H9A H 0.2496 0.2010 0.3141 0.068 Uiso 1 1 calc R . .
H9B H 0.3221 0.1607 0.3750 0.068 Uiso 1 1 calc R . .
H9C H 0.3125 0.0733 0.3057 0.068 Uiso 1 1 calc R . .
C10 C 0.5904(2) 0.4926(4) 0.20009(18) 0.0555(10) Uani 1 1 d . . .
H10A H 0.5626 0.5531 0.1655 0.067 Uiso 1 1 calc R . .
H10B H 0.6339 0.4348 0.1775 0.067 Uiso 1 1 calc R . .
H10C H 0.6224 0.5436 0.2370 0.067 Uiso 1 1 calc R . .
C11 C 0.2683(2) 0.3159(4) 0.19747(17) 0.0471(8) Uani 1 1 d . . .
C12 C 0.1252(2) 0.4274(5) 0.1839(2) 0.0709(12) Uani 1 1 d DU . .
H12A H 0.0986 0.3365 0.1828 0.085 Uiso 0.61 1 calc PR A 1
H12B H 0.1060 0.3527 0.1526 0.085 Uiso 0.39 1 calc PR A 2
C13A C 0.0720(6) 0.5098(14) 0.2304(6) 0.114(5) Uani 0.61 1 d PDU B 1
H13A H 0.0710 0.4683 0.2765 0.137 Uiso 0.61 1 calc PR B 1
H13B H 0.0094 0.5187 0.2110 0.137 Uiso 0.61 1 calc PR B 1
H13C H 0.1001 0.5974 0.2348 0.137 Uiso 0.61 1 calc PR B 1
C14A C 0.1299(6) 0.4757(11) 0.1119(4) 0.097(3) Uani 0.61 1 d PDU B 1
H14A H 0.1660 0.4141 0.0849 0.117 Uiso 0.61 1 calc PR B 1
H14B H 0.1588 0.5630 0.1121 0.117 Uiso 0.61 1 calc PR B 1
H14C H 0.0681 0.4822 0.0907 0.117 Uiso 0.61 1 calc PR B 1
C13B C 0.0690(8) 0.447(2) 0.2469(7) 0.098(6) Uani 0.39 1 d PDU B 2
H13D H 0.0640 0.3637 0.2720 0.118 Uiso 0.39 1 calc PR B 2
H13E H 0.0079 0.4782 0.2319 0.118 Uiso 0.39 1 calc PR B 2
H13F H 0.0984 0.5136 0.2776 0.118 Uiso 0.39 1 calc PR B 2
C14B C 0.1272(8) 0.5663(13) 0.1492(8) 0.120(6) Uani 0.39 1 d PDU B 2
H14D H 0.1613 0.5615 0.1065 0.144 Uiso 0.39 1 calc PR B 2
H14E H 0.1570 0.6294 0.1816 0.144 Uiso 0.39 1 calc PR B 2
H14F H 0.0647 0.5955 0.1378 0.144 Uiso 0.39 1 calc PR B 2
C15 C 0.4029(2) 0.4827(4) 0.13751(16) 0.0426(8) Uani 1 1 d . . .
C16 C 0.4029(2) 0.4202(4) 0.07376(16) 0.0492(9) Uani 1 1 d . . .
C17 C 0.3806(3) 0.4906(5) 0.01209(19) 0.0609(10) Uani 1 1 d . . .
H17 H 0.3799 0.4465 -0.0316 0.073 Uiso 1 1 calc R . .
C18 C 0.3602(2) 0.6203(5) 0.01479(19) 0.0615(11) Uani 1 1 d . . .
H18 H 0.3461 0.6664 -0.0274 0.074 Uiso 1 1 calc R . .
C19 C 0.3591(2) 0.6898(4) 0.07868(19) 0.0544(9) Uani 1 1 d . . .
C20 C 0.3354(3) 0.8253(5) 0.0827(2) 0.0684(11) Uani 1 1 d . . .
H20 H 0.3220 0.8731 0.0409 0.082 Uiso 1 1 calc R . .
C21 C 0.3316(3) 0.8877(5) 0.1447(3) 0.0742(12) Uani 1 1 d . . .
H21 H 0.3149 0.9783 0.1465 0.089 Uiso 1 1 calc R . .
C22 C 0.3525(3) 0.8177(4) 0.2065(2) 0.0698(11) Uani 1 1 d . . .
H22 H 0.3508 0.8619 0.2501 0.084 Uiso 1 1 calc R . .
C23 C 0.3753(2) 0.6863(4) 0.2049(2) 0.0566(10) Uani 1 1 d . . .
H23 H 0.3885 0.6407 0.2474 0.068 Uiso 1 1 calc R . .
C24 C 0.3794(2) 0.6183(4) 0.14129(18) 0.0486(8) Uani 1 1 d . . .
C25 C 0.3897(3) 0.2059(5) 0.0217(2) 0.0741(11) Uani 1 1 d . . .
H25A H 0.4066 0.1141 0.0322 0.089 Uiso 1 1 calc R . .
H25B H 0.4125 0.2307 -0.0237 0.089 Uiso 1 1 calc R . .
H25C H 0.3231 0.2147 0.0206 0.089 Uiso 1 1 calc R . .
C26 C 0.7771(2) 0.2054(4) 0.43332(14) 0.0461(7) Uani 1 1 d . . .
C27 C 0.8305(3) 0.3160(4) 0.44074(18) 0.0557(10) Uani 1 1 d . . .
H27 H 0.8049 0.3972 0.4551 0.067 Uiso 1 1 calc R . .
C28 C 0.9224(3) 0.3079(4) 0.4271(2) 0.0601(10) Uani 1 1 d . . .
H28 H 0.9597 0.3843 0.4324 0.072 Uiso 1 1 calc R . .
C29 C 0.9608(2) 0.1903(5) 0.40576(17) 0.0576(10) Uani 1 1 d . . .
C30 C 0.9054(3) 0.0800(4) 0.3991(2) 0.0613(11) Uani 1 1 d . . .
H30 H 0.9309 -0.0018 0.3854 0.074 Uiso 1 1 calc R . .
C31 C 0.8130(3) 0.0870(4) 0.41231(19) 0.0559(10) Uani 1 1 d . . .
H31 H 0.7752 0.0112 0.4069 0.067 Uiso 1 1 calc R . .
C32 C 1.0603(3) 0.1802(5) 0.3927(2) 0.0798(14) Uani 1 1 d . . .
H32A H 1.0682 0.1504 0.3447 0.096 Uiso 1 1 calc R . .
H32B H 1.0890 0.1167 0.4252 0.096 Uiso 1 1 calc R . .
H32C H 1.0891 0.2670 0.3994 0.096 Uiso 1 1 calc R . .

loop_
_atom_site_aniso_label
_atom_site_aniso_U_11
_atom_site_aniso_U_22
_atom_site_aniso_U_33
_atom_site_aniso_U_23
_atom_site_aniso_U_13
_atom_site_aniso_U_12
S1 0.0540(5) 0.0608(6) 0.0423(4) 0.0011(5) -0.0011(3) 0.0120(5)
O1 0.0530(14) 0.069(2) 0.0879(18) -0.0277(18) -0.0118(12) -0.0047(14)
O2 0.0440(13) 0.0624(17) 0.0653(14) -0.0154(13) -0.0102(10) 0.0142(12)
O3 0.0658(16) 0.0601(18) 0.0546(14) -0.0104(12) -0.0051(11) 0.0037(14)
O4 0.0738(19) 0.076(2) 0.0619(16) -0.0255(15) -0.0014(13) 0.0177(15)
O5 0.0635(17) 0.074(2) 0.0554(15) 0.0258(14) 0.0051(12) 0.0067(14)
N1 0.0433(14) 0.0536(17) 0.0403(13) 0.0099(15) -0.0013(10) 0.0037(15)
C1 0.0457(18) 0.062(3) 0.0535(19) 0.0133(18) 0.0019(15) -0.0039(18)
C2 0.0473(18) 0.037(2) 0.0434(17) 0.0050(14) 0.0032(14) 0.0000(14)
C3 0.0407(17) 0.038(2) 0.0470(17) -0.0013(15) 0.0030(13) -0.0014(14)
C4 0.0403(17) 0.043(2) 0.0446(17) -0.0020(15) 0.0000(13) 0.0014(15)
C5 0.0382(16) 0.043(2) 0.0390(16) -0.0004(14) 0.0007(12) 0.0021(15)
C6 0.0385(16) 0.042(2) 0.0444(16) 0.0048(15) 0.0031(13) 0.0004(15)
C7 0.0399(17) 0.044(2) 0.0414(16) 0.0035(15) 0.0012(13) -0.0037(15)
C8 0.0442(18) 0.062(3) 0.0494(18) 0.0168(18) -0.0015(14) -0.0006(18)
C9 0.052(2) 0.058(3) 0.060(2) 0.0067(17) 0.0035(16) -0.0113(17)
C10 0.046(2) 0.064(3) 0.056(2) 0.0142(19) -0.0034(15) -0.0106(19)
C11 0.0403(17) 0.056(2) 0.0452(18) 0.0014(17) 0.0002(14) -0.0004(18)
C12 0.048(2) 0.086(3) 0.077(2) -0.015(2) -0.0152(18) 0.020(2)
C13A 0.065(6) 0.141(13) 0.136(7) -0.064(8) -0.021(5) 0.035(6)
C14A 0.078(5) 0.113(8) 0.099(5) 0.032(5) -0.028(4) -0.002(5)
C13B 0.050(7) 0.121(15) 0.126(9) 0.033(9) 0.025(7) 0.017(8)
C14B 0.066(8) 0.172(12) 0.122(11) 0.077(11) 0.006(8) 0.024(10)
C15 0.0369(15) 0.046(2) 0.0446(18) 0.0027(15) -0.0033(13) -0.0007(15)
C16 0.0401(17) 0.062(3) 0.0451(18) 0.0040(17) -0.0021(14) 0.0018(17)
C17 0.058(2) 0.077(3) 0.047(2) 0.006(2) -0.0046(16) 0.004(2)
C18 0.054(2) 0.079(3) 0.051(2) 0.019(2) -0.0028(16) 0.003(2)
C19 0.0451(17) 0.056(3) 0.062(2) 0.014(2) 0.0018(15) 0.0020(18)
C20 0.067(3) 0.059(3) 0.079(3) 0.026(2) 0.002(2) 0.005(2)
C21 0.073(3) 0.052(3) 0.098(3) 0.012(3) 0.007(2) 0.010(2)
C22 0.077(3) 0.058(3) 0.075(3) -0.004(2) 0.009(2) 0.008(2)
C23 0.060(2) 0.049(3) 0.061(2) 0.0017(19) 0.0015(16) 0.0035(19)
C24 0.0424(18) 0.049(2) 0.054(2) 0.0052(17) 0.0009(14) 0.0009(17)
C25 0.073(2) 0.076(3) 0.073(2) -0.016(3) -0.0003(19) -0.013(3)
C26 0.0515(18) 0.045(2) 0.0410(15) 0.0009(18) -0.0057(13) 0.0127(19)
C27 0.063(2) 0.043(2) 0.060(2) -0.0038(18) -0.0078(18) 0.0064(19)
C28 0.064(2) 0.047(3) 0.069(2) 0.006(2) -0.0007(18) -0.004(2)
C29 0.055(2) 0.070(3) 0.0479(18) 0.0036(19) -0.0007(15) 0.000(2)
C30 0.062(2) 0.055(3) 0.068(2) -0.006(2) 0.0052(19) 0.010(2)
C31 0.058(2) 0.046(3) 0.063(2) -0.0021(18) 0.0049(17) 0.0009(18)
C32 0.051(2) 0.106(4) 0.083(3) -0.004(3) 0.013(2) 0.004(2)

loop_
_atom_type_symbol
_atom_type_description
_atom_type_scat_dispersion_real
_atom_type_scat_dispersion_imag
_atom_type_scat_source
C C 0.0181 0.0091 'International Tables Vol C Tables 4.2.6.8 and 6.1.1.4'
H H 0.0000 0.0000 'International Tables Vol C Tables 4.2.6.8 and 6.1.1.4'
N N 0.0311 0.0180 'International Tables Vol C Tables 4.2.6.8 and 6.1.1.4'
O O 0.0492 0.0322 'International Tables Vol C Tables 4.2.6.8 and 6.1.1.4'
S S 0.3331 0.5567 'International Tables Vol C Tables 4.2.6.8 and 6.1.1.4'

loop_
_geom_angle_atom_site_label_1
_geom_angle_atom_site_label_2
_geom_angle_atom_site_label_3
_geom_angle
O4 S1 O5 117.42(14)
O4 S1 N1 111.39(17)
O5 S1 N1 105.86(16)
O4 S1 C26 107.88(19)
O5 S1 C26 110.60(17)
N1 S1 C26 102.71(13)
C11 O2 C12 117.0(3)
C16 O3 C25 117.8(3)
C8 N1 C1 111.1(2)
C8 N1 S1 117.4(2)
C1 N1 S1 114.13(19)
N1 C1 C2 102.4(3)
N1 C1 H1A 111.3
C2 C1 H1A 111.3
N1 C1 H1B 111.3
C2 C1 H1B 111.3
H1A C1 H1B 109.2
C3 C2 C7 122.3(3)
C3 C2 C1 126.8(3)
C7 C2 C1 110.9(3)
C2 C3 C4 115.7(3)
C2 C3 C9 121.6(3)
C4 C3 C9 122.7(3)
C3 C4 C5 123.1(3)
C3 C4 C11 118.3(3)
C5 C4 C11 118.5(3)
C6 C5 C4 119.9(3)
C6 C5 C15 120.0(3)
C4 C5 C15 120.1(3)
C7 C6 C5 117.3(3)
C7 C6 C10 120.7(3)
C5 C6 C10 122.0(3)
C6 C7 C2 121.8(3)
C6 C7 C8 127.3(3)
C2 C7 C8 110.9(3)
N1 C8 C7 102.2(3)
N1 C8 H8A 111.3
C7 C8 H8A 111.3
N1 C8 H8B 111.3
C7 C8 H8B 111.3
H8A C8 H8B 109.2
C3 C9 H9A 109.5
C3 C9 H9B 109.5
H9A C9 H9B 109.5
C3 C9 H9C 109.5
H9A C9 H9C 109.5
H9B C9 H9C 109.5
C6 C10 H10A 109.5
C6 C10 H10B 109.5
H10A C10 H10B 109.5
C6 C10 H10C 109.5
H10A C10 H10C 109.5
H10B C10 H10C 109.5
O1 C11 O2 124.8(3)
O1 C11 C4 124.3(3)
O2 C11 C4 110.9(3)
C13A C12 O2 107.3(5)
C13A C12 C14A 115.4(7)
O2 C12 C14A 108.1(4)
O2 C12 C13B 102.8(6)
O2 C12 C14B 100.4(5)
C13B C12 C14B 104.0(10)
C13A C12 H12A 108.6
O2 C12 H12A 108.6
C14A C12 H12A 108.6
O2 C12 H12B 115.8
C13B C12 H12B 115.8
C14B C12 H12B 115.8
C12 C13A H13A 109.5
C12 C13A H13B 109.5
H13A C13A H13B 109.5
C12 C13A H13C 109.5
H13A C13A H13C 109.5
H13B C13A H13C 109.5
C12 C14A H14A 109.5
C12 C14A H14B 109.5
H14A C14A H14B 109.5
C12 C14A H14C 109.5
H14A C14A H14C 109.5
H14B C14A H14C 109.5
C12 C13B H13D 109.5
C12 C13B H13E 109.5
H13D C13B H13E 109.5
C12 C13B H13F 109.5
H13D C13B H13F 109.5
H13E C13B H13F 109.5
C12 C14B H14D 109.5
C12 C14B H14E 109.5
H14D C14B H14E 109.5
C12 C14B H14F 109.5
H14D C14B H14F 109.5
H14E C14B H14F 109.5
C16 C15 C24 120.0(3)
C16 C15 C5 118.8(3)
C24 C15 C5 121.3(3)
O3 C16 C15 116.4(3)
O3 C16 C17 123.2(3)
C15 C16 C17 120.3(4)
C18 C17 C16 120.3(4)
C18 C17 H17 119.9
C16 C17 H17 119.9
C17 C18 C19 121.9(4)
C17 C18 H18 119.1
C19 C18 H18 119.1
C20 C19 C24 119.3(4)
C20 C19 C18 122.6(4)
C24 C19 C18 118.0(4)
C21 C20 C19 121.3(4)
C21 C20 H20 119.4
C19 C20 H20 119.4
C20 C21 C22 119.5(4)
C20 C21 H21 120.2
C22 C21 H21 120.2
C23 C22 C21 121.0(4)
C23 C22 H22 119.5
C21 C22 H22 119.5
C22 C23 C24 120.9(4)
C22 C23 H23 119.5
C24 C23 H23 119.5
C23 C24 C15 122.6(3)
C23 C24 C19 118.0(4)
C15 C24 C19 119.4(3)
O3 C25 H25A 109.5
O3 C25 H25B 109.5
H25A C25 H25B 109.5
O3 C25 H25C 109.5
H25A C25 H25C 109.5
H25B C25 H25C 109.5
C27 C26 C31 121.1(3)
C27 C26 S1 119.5(3)
C31 C26 S1 119.3(3)
C26 C27 C28 119.3(4)
C26 C27 H27 120.4
C28 C27 H27 120.4
C29 C28 C27 121.1(4)
C29 C28 H28 119.4
C27 C28 H28 119.4
C30 C29 C28 118.4(3)
C30 C29 C32 120.2(4)
C28 C29 C32 121.3(4)
C29 C30 C31 121.0(4)
C29 C30 H30 119.5
C31 C30 H30 119.5
C26 C31 C30 119.1(4)
C26 C31 H31 120.5
C30 C31 H31 120.5
C29 C32 H32A 109.5
C29 C32 H32B 109.5
H32A C32 H32B 109.5
C29 C32 H32C 109.5
H32A C32 H32C 109.5
H32B C32 H32C 109.5

loop_
_geom_bond_atom_site_label_1
_geom_bond_atom_site_label_2
_geom_bond_distance
S1 O4 1.432(3)
S1 O5 1.435(3)
S1 N1 1.631(2)
S1 C26 1.758(3)
O1 C11 1.206(4)
O2 C11 1.330(4)
O2 C12 1.467(4)
O3 C16 1.368(5)
O3 C25 1.427(5)
N1 C8 1.492(4)
N1 C1 1.494(4)
C1 C2 1.498(4)
C1 H1A 0.9900
C1 H1B 0.9900
C2 C3 1.383(4)
C2 C7 1.391(4)
C3 C4 1.398(4)
C3 C9 1.503(4)
C4 C5 1.399(4)
C4 C11 1.511(4)
C5 C6 1.399(4)
C5 C15 1.506(4)
C6 C7 1.387(4)
C6 C10 1.515(4)
C7 C8 1.505(4)
C8 H8A 0.9900
C8 H8B 0.9900
C9 H9A 0.9800
C9 H9B 0.9800
C9 H9C 0.9800
C10 H10A 0.9800
C10 H10B 0.9800
C10 H10C 0.9800
C12 C13A 1.470(7)
C12 C14A 1.471(7)
C12 C13B 1.505(9)
C12 C14B 1.557(9)
C12 H12A 1.0000
C12 H12B 1.0000
C13A H13A 0.9800
C13A H13B 0.9800
C13A H13C 0.9800
C14A H14A 0.9800
C14A H14B 0.9800
C14A H14C 0.9800
C13B H13D 0.9800
C13B H13E 0.9800
C13B H13F 0.9800
C14B H14D 0.9800
C14B H14E 0.9800
C14B H14F 0.9800
C15 C16 1.378(4)
C15 C24 1.417(5)
C16 C17 1.409(5)
C17 C18 1.349(6)
C17 H17 0.9500
C18 C19 1.414(5)
C18 H18 0.9500
C19 C20 1.418(6)
C19 C24 1.424(5)
C20 C21 1.351(6)
C20 H20 0.9500
C21 C22 1.406(6)
C21 H21 0.9500
C22 C23 1.372(6)
C22 H22 0.9500
C23 C24 1.406(5)
C23 H23 0.9500
C25 H25A 0.9800
C25 H25B 0.9800
C25 H25C 0.9800
C26 C27 1.371(5)
C26 C31 1.377(5)
C27 C28 1.386(5)
C27 H27 0.9500
C28 C29 1.386(6)
C28 H28 0.9500
C29 C30 1.384(6)
C29 C32 1.495(5)
C30 C31 1.392(5)
C30 H30 0.9500
C31 H31 0.9500
C32 H32A 0.9800
C32 H32B 0.9800
C32 H32C 0.9800

loop_
_geom_torsion_atom_site_label_1
_geom_torsion_atom_site_label_2
_geom_torsion_atom_site_label_3
_geom_torsion_atom_site_label_4
_geom_torsion
O4 S1 N1 C8 54.1(3)
O5 S1 N1 C8 -177.2(2)
C26 S1 N1 C8 -61.2(3)
O4 S1 N1 C1 -78.6(3)
O5 S1 N1 C1 50.1(3)
C26 S1 N1 C1 166.1(3)
C8 N1 C1 C2 15.7(4)
S1 N1 C1 C2 151.3(2)
N1 C1 C2 C3 170.6(3)
N1 C1 C2 C7 -9.7(4)
C7 C2 C3 C4 0.3(5)
C1 C2 C3 C4 180.0(3)
C7 C2 C3 C9 -179.1(3)
C1 C2 C3 C9 0.7(5)
C2 C3 C4 C5 -1.4(4)
C9 C3 C4 C5 177.9(3)
C2 C3 C4 C11 177.9(3)
C9 C3 C4 C11 -2.8(5)
C3 C4 C5 C6 1.4(5)
C11 C4 C5 C6 -177.8(3)
C3 C4 C5 C15 179.5(3)
C11 C4 C5 C15 0.2(5)
C4 C5 C6 C7 -0.3(5)
C15 C5 C6 C7 -178.4(3)
C4 C5 C6 C10 178.1(3)
C15 C5 C6 C10 0.0(5)
C5 C6 C7 C2 -0.8(5)
C10 C6 C7 C2 -179.2(3)
C5 C6 C7 C8 180.0(3)
C10 C6 C7 C8 1.5(5)
C3 C2 C7 C6 0.8(5)
C1 C2 C7 C6 -179.0(3)
C3 C2 C7 C8 -179.8(3)
C1 C2 C7 C8 0.4(4)
C1 N1 C8 C7 -15.4(4)
S1 N1 C8 C7 -149.4(2)
C6 C7 C8 N1 -171.6(3)
C2 C7 C8 N1 9.0(4)
C12 O2 C11 O1 -0.8(5)
C12 O2 C11 C4 179.3(3)
C3 C4 C11 O1 -78.8(4)
C5 C4 C11 O1 100.5(4)
C3 C4 C11 O2 101.1(4)
C5 C4 C11 O2 -79.6(4)
C11 O2 C12 C13A 155.5(7)
C11 O2 C12 C14A -79.5(6)
C11 O2 C12 C13B 127.3(9)
C11 O2 C12 C14B -125.5(7)
C6 C5 C15 C16 97.4(4)
C4 C5 C15 C16 -80.7(4)
C6 C5 C15 C24 -82.8(4)
C4 C5 C15 C24 99.1(4)
C25 O3 C16 C15 149.3(3)
C25 O3 C16 C17 -33.3(5)
C24 C15 C16 O3 178.1(3)
C5 C15 C16 O3 -2.1(4)
C24 C15 C16 C17 0.6(5)
C5 C15 C16 C17 -179.6(3)
O3 C16 C17 C18 -176.4(3)
C15 C16 C17 C18 0.9(5)
C16 C17 C18 C19 -0.9(6)
C17 C18 C19 C20 -178.3(4)
C17 C18 C19 C24 -0.7(5)
C24 C19 C20 C21 -0.1(6)
C18 C19 C20 C21 177.4(4)
C19 C20 C21 C22 0.8(7)
C20 C21 C22 C23 -1.0(7)
C21 C22 C23 C24 0.7(6)
C22 C23 C24 C15 179.8(3)
C22 C23 C24 C19 0.0(5)
C16 C15 C24 C23 177.9(3)
C5 C15 C24 C23 -1.8(5)
C16 C15 C24 C19 -2.2(5)
C5 C15 C24 C19 178.0(3)
C20 C19 C24 C23 -0.3(5)
C18 C19 C24 C23 -177.9(3)
C20 C19 C24 C15 179.9(3)
C18 C19 C24 C15 2.2(5)
O4 S1 C26 C27 -10.6(3)
O5 S1 C26 C27 -140.3(3)
N1 S1 C26 C27 107.2(3)
O4 S1 C26 C31 166.1(3)
O5 S1 C26 C31 36.4(3)
N1 S1 C26 C31 -76.2(3)
C31 C26 C27 C28 -0.3(5)
S1 C26 C27 C28 176.4(2)
C26 C27 C28 C29 0.3(5)
C27 C28 C29 C30 -0.7(5)
C27 C28 C29 C32 -178.5(3)
C28 C29 C30 C31 1.1(6)
C32 C29 C30 C31 178.9(4)
C27 C26 C31 C30 0.6(5)
S1 C26 C31 C30 -176.0(3)
C29 C30 C31 C26 -1.1(5)
